data_7049001
loop_
_publ_author_name
'Zhong, Li'
'Xie, Shang-Fang'
'He, Jian-Qiang'
'Zhong, Qi-Sui'
'Yang, Meng'
'Chen, Wen-Bin'
'Dong, Wen'

_publ_section_title
;
 Syntheses, structures, magnetism and electrocatalytic oxygen evolution
 for four cobalt, manganese and copper complexes with dinuclear, 1D and 3D
 structures.
;
_journal_issue 10
_journal_name_full 'Dalton transactions (Cambridge, England : 2003)'
_journal_page_first 3467
_journal_page_last 3475
_journal_paper_doi 10.1039/c9dt00227h
_journal_volume 48
_journal_year 2019
_chemical_formula_moiety 'C8 H4 Cu N8'
_chemical_formula_sum 'C8 H4 Cu N8'
_chemical_formula_weight 275.73
_space_group_crystal_system tetragonal
_space_group_IT_number 92
_space_group_name_Hall 'P 4abw 2nw'
_space_group_name_H-M_alt 'P 41 21 2'
_symmetry_space_group_name_Hall 'P 4abw 2nw'
_symmetry_space_group_name_H-M 'P 41 21 2'
_atom_sites_solution_hydrogens geom
_audit_creation_date 2019-02-12
_audit_creation_method
;
Olex2 1.2
(compiled 2018.05.29 svn.r3508 for OlexSys, GUI svn.r5506)
;
_audit_update_record
;
2019-02-12 deposited with the CCDC.
2019-02-12 downloaded from the CCDC.
;
_cell_angle_alpha 90
_cell_angle_beta 90
_cell_angle_gamma 90
_cell_formula_units_Z 8
_cell_length_a 13.0946(10)
_cell_length_b 13.0946(10)
_cell_length_c 11.3554(9)
_cell_measurement_reflns_used 4681
_cell_measurement_temperature 120(2)
_cell_measurement_theta_max 27.32
_cell_measurement_theta_min 2.37
_cell_volume 1947.1(3)
_computing_cell_refinement 'SAINT v8.37A (Bruker, 2015)'
_computing_data_collection
;
CrystalClear-SM Expert 2.0 r7 (Rigaku, 2011)
;
_computing_data_reduction 'SAINT v8.37A (Bruker, 2015)'
_computing_molecular_graphics 'Olex2 (Dolomanov et al., 2009)'
_computing_publication_material 'Olex2 (Dolomanov et al., 2009)'
_computing_structure_refinement 'ShelXL (Sheldrick, 2015)'
_diffrn_ambient_temperature 120.15
_diffrn_detector CCD
_diffrn_detector_area_resol_mean 28.5714
_diffrn_detector_type 'Rigaku Saturn724+'
_diffrn_measured_fraction_theta_full 0.999
_diffrn_measured_fraction_theta_max 0.999
_diffrn_measurement_device 'AFC12 (Right): Kappa 3 circle'
_diffrn_measurement_device_type 'Bruker APEX-II CCD'
_diffrn_measurement_method '\f and \w scans'
_diffrn_measurement_specimen_support 'Mitegen 50um'
_diffrn_radiation_collimation 0.3
_diffrn_radiation_monochromator Confocal
_diffrn_radiation_probe x-ray
_diffrn_radiation_type MoK\a
_diffrn_radiation_wavelength 0.71073
_diffrn_reflns_av_R_equivalents 0.0953
_diffrn_reflns_av_unetI/netI 0.0530
_diffrn_reflns_Laue_measured_fraction_full 0.999
_diffrn_reflns_Laue_measured_fraction_max 0.999
_diffrn_reflns_limit_h_max 16
_diffrn_reflns_limit_h_min -15
_diffrn_reflns_limit_k_max 14
_diffrn_reflns_limit_k_min -16
_diffrn_reflns_limit_l_max 13
_diffrn_reflns_limit_l_min -14
_diffrn_reflns_number 15666
_diffrn_reflns_point_group_measured_fraction_full 0.999
_diffrn_reflns_point_group_measured_fraction_max 0.999
_diffrn_reflns_theta_full 25.999
_diffrn_reflns_theta_max 25.999
_diffrn_reflns_theta_min 2.374
_diffrn_source 'Rotating Anode'
_diffrn_source_current 24.0
_diffrn_source_power 1.2
_diffrn_source_target Mo
_diffrn_source_type 'Rotating Anode'
_diffrn_source_voltage 50.0
_diffrn_standards_number 0
_exptl_absorpt_coefficient_mu 2.232
_exptl_absorpt_correction_T_max 0.7456
_exptl_absorpt_correction_T_min 0.4878
_exptl_absorpt_correction_type multi-scan
_exptl_absorpt_process_details
'SADABS-2014/5 (Bruker,2014/5) was used for absorption correction. wR2(int) was 0.1172 before and 0.0885 after correction. The Ratio of minimum to maximum transmission is 0.6542. The \l/2 correction factor is Not present.'
_exptl_crystal_colour blue
_exptl_crystal_density_diffrn 1.881
_exptl_crystal_description BLOCK
_exptl_crystal_F_000 1096
_exptl_crystal_size_max 0.089
_exptl_crystal_size_mid 0.064
_exptl_crystal_size_min 0.049
_refine_diff_density_max 0.356
_refine_diff_density_min -0.365
_refine_diff_density_rms 0.076
_refine_ls_abs_structure_details
;
 Flack x determined using 637 quotients [(I+)-(I-)]/[(I+)+(I-)]
 (Parsons, Flack and Wagner, Acta Cryst. B69 (2013) 249-259).
;
_refine_ls_abs_structure_Flack 0.019(14)
_refine_ls_extinction_coef 0.0021(6)
_refine_ls_extinction_expression Fc^*^=kFc[1+0.001xFc^2^\l^3^/sin(2\q)]^-1/4^
_refine_ls_extinction_method 'SHELXL-2014/7 (Sheldrick 2014'
_refine_ls_goodness_of_fit_ref 1.045
_refine_ls_hydrogen_treatment constr
_refine_ls_matrix_type full
_refine_ls_number_parameters 155
_refine_ls_number_reflns 1911
_refine_ls_number_restraints 0
_refine_ls_restrained_S_all 1.045
_refine_ls_R_factor_all 0.0375
_refine_ls_R_factor_gt 0.0289
_refine_ls_shift/su_max 0.001
_refine_ls_shift/su_mean 0.000
_refine_ls_structure_factor_coef Fsqd
_refine_ls_weighting_details 'w=1/[\s^2^(Fo^2^)+(0.0108P)^2^+1.3881P] where P=(Fo^2^+2Fc^2^)/3'
_refine_ls_weighting_scheme calc
_refine_ls_wR_factor_gt 0.0622
_refine_ls_wR_factor_ref 0.0657
_reflns_Friedel_coverage 0.665
_reflns_Friedel_fraction_full 1.000
_reflns_Friedel_fraction_max 1.000
_reflns_number_gt 1707
_reflns_number_total 1911
_reflns_threshold_expression 'I > 2\s(I)'
_cod_data_source_file c9dt00227h2.cif
_cod_data_source_block 4
_cod_depositor_comments 'Adding full bibliography for 7048999--7049002.cif.'
_cod_database_code 7049001
_shelx_shelxl_version_number 2014/7
_shelx_space_group_comment
;
The symmetry employed for this shelxl refinement is uniquely defined
by the following loop, which should always be used as a source of
symmetry information in preference to the above space-group names.
They are only intended as comments.
;
_shelx_estimated_absorpt_t_max 0.899
_shelx_estimated_absorpt_t_min 0.826
_olex2_refinement_description
;
1. Fixed Uiso
 At 1.2 times of:
  All C(H) groups
2.a Aromatic/amide H refined with riding coordinates:
 C1(H1), C2(H2), C3(H3), C4(H4)
;
_olex2_submission_special_instructions 'No special instructions were received'

loop_
_space_group_symop_operation_xyz
'x, y, z'
'-x, -y, z+1/2'
'-y+1/2, x+1/2, z+1/4'
'y+1/2, -x+1/2, z+3/4'
'-x+1/2, y+1/2, -z+1/4'
'x+1/2, -y+1/2, -z+3/4'
'y, x, -z'
'-y, -x, -z+1/2'

loop_
_atom_site_label
_atom_site_type_symbol
_atom_site_fract_x
_atom_site_fract_y
_atom_site_fract_z
_atom_site_U_iso_or_equiv
_atom_site_adp_type
_atom_site_occupancy
_atom_site_site_symmetry_order
_atom_site_calc_flag
_atom_site_refinement_flags_posn
Cu1 Cu 0.49634(4) 0.70598(4) 0.54386(4) 0.00896(16) Uani 1 1 d .
N1 N 0.4426(3) 0.7343(3) 0.7112(3) 0.0108(8) Uani 1 1 d .
N2 N 0.5687(3) 0.6035(3) 0.6335(3) 0.0107(8) Uani 1 1 d .
N3 N 0.6414(3) 0.5365(3) 0.6055(3) 0.0100(8) Uani 1 1 d .
N4 N 0.6318(3) 0.5416(3) 0.8032(3) 0.0102(8) Uani 1 1 d .
N5 N 0.7808(3) 0.4078(3) 0.5720(3) 0.0128(8) Uani 1 1 d .
N6 N 0.8573(3) 0.3416(3) 0.5707(3) 0.0142(8) Uani 1 1 d .
N7 N 0.8812(3) 0.3210(3) 0.6816(3) 0.0152(8) Uani 1 1 d .
N8 N 0.8200(3) 0.3733(3) 0.7572(3) 0.0126(8) Uani 1 1 d .
C1 C 0.3761(4) 0.8059(4) 0.7415(4) 0.0164(10) Uani 1 1 d .
H1 H 0.3435 0.8441 0.6811 0.020 Uiso 1 1 calc R
C2 C 0.3519(4) 0.8275(4) 0.8585(4) 0.0222(12) Uani 1 1 d .
H2 H 0.3036 0.8789 0.8777 0.027 Uiso 1 1 calc R
C3 C 0.4004(4) 0.7718(4) 0.9460(4) 0.0204(11) Uani 1 1 d .
H3 H 0.3857 0.7851 1.0265 0.024 Uiso 1 1 calc R
C4 C 0.4709(3) 0.6963(3) 0.9157(3) 0.0125(9) Uani 1 1 d .
H4 H 0.5043 0.6572 0.9747 0.015 Uiso 1 1 calc R
C5 C 0.4909(3) 0.6796(3) 0.7978(3) 0.0102(9) Uani 1 1 d .
C6 C 0.5642(3) 0.6062(3) 0.7508(4) 0.0096(10) Uani 1 1 d .
C7 C 0.6779(3) 0.5005(3) 0.7071(3) 0.0110(9) Uani 1 1 d .
C8 C 0.7596(3) 0.4260(3) 0.6868(4) 0.0115(9) Uani 1 1 d .

loop_
_atom_site_aniso_label
_atom_site_aniso_U_11
_atom_site_aniso_U_22
_atom_site_aniso_U_33
_atom_site_aniso_U_23
_atom_site_aniso_U_13
_atom_site_aniso_U_12
Cu1 0.0111(3) 0.0114(3) 0.0044(2) 0.0000(2) -0.0003(2) 0.0023(2)
N1 0.0105(19) 0.013(2) 0.0089(18) -0.0019(14) 0.0007(15) 0.0017(16)
N2 0.014(2) 0.0125(19) 0.0060(16) -0.0012(15) 0.0044(15) -0.0007(16)
N3 0.0123(19) 0.0119(19) 0.0057(17) 0.0015(14) 0.0015(14) 0.0043(16)
N4 0.0121(18) 0.0124(18) 0.0061(17) -0.0002(15) -0.0017(15) 0.0022(16)
N5 0.015(2) 0.015(2) 0.0078(16) 0.0003(15) 0.0035(15) 0.0047(16)
N6 0.018(2) 0.017(2) 0.0077(17) 0.0023(16) -0.0016(16) 0.0055(16)
N7 0.015(2) 0.021(2) 0.0095(17) -0.0001(16) -0.0023(15) 0.0072(15)
N8 0.014(2) 0.015(2) 0.0085(16) -0.0004(15) 0.0000(15) 0.0030(15)
C1 0.020(3) 0.020(3) 0.009(2) -0.0006(19) -0.0011(18) 0.005(2)
C2 0.025(3) 0.026(3) 0.016(2) -0.004(2) 0.006(2) 0.010(2)
C3 0.024(3) 0.025(3) 0.012(2) -0.004(2) 0.005(2) 0.004(2)
C4 0.013(2) 0.019(2) 0.0048(19) -0.0005(17) 0.0011(15) 0.0003(19)
C5 0.009(2) 0.011(2) 0.0108(19) 0.0014(16) -0.0007(19) -0.0021(17)
C6 0.013(2) 0.011(2) 0.0046(19) -0.0001(16) 0.0000(17) -0.0038(19)
C7 0.011(2) 0.014(2) 0.0088(18) 0.001(2) -0.0008(15) -0.0027(19)
C8 0.013(2) 0.012(2) 0.009(2) -0.0007(17) -0.0005(17) 0.0009(18)

loop_
_atom_type_symbol
_atom_type_description
_atom_type_scat_dispersion_real
_atom_type_scat_dispersion_imag
_atom_type_scat_source
C C 0.0033 0.0016 'International Tables Vol C Tables 4.2.6.8 and 6.1.1.4'
H H 0.0000 0.0000 'International Tables Vol C Tables 4.2.6.8 and 6.1.1.4'
Cu Cu 0.3201 1.2651 'International Tables Vol C Tables 4.2.6.8 and 6.1.1.4'
N N 0.0061 0.0033 'International Tables Vol C Tables 4.2.6.8 and 6.1.1.4'

loop_
_geom_angle_atom_site_label_1
_geom_angle_atom_site_label_2
_geom_angle_atom_site_label_3
_geom_angle
_geom_angle_site_symmetry_1
_geom_angle_site_symmetry_3
N1 Cu1 N7 90.51(13) . 5_656
N2 Cu1 N1 78.84(14) . .
N2 Cu1 N3 91.43(14) . 7_556
N2 Cu1 N5 165.16(15) . 7_556
N2 Cu1 N7 92.92(15) . 5_656
N3 Cu1 N1 164.62(15) 7_556 .
N3 Cu1 N5 78.42(14) 7_556 7_556
N3 Cu1 N7 101.95(15) 7_556 5_656
N5 Cu1 N1 108.60(14) 7_556 .
N5 Cu1 N7 99.71(15) 7_556 5_656
C1 N1 Cu1 126.3(3) . .
C1 N1 C5 119.1(4) . .
C5 N1 Cu1 114.2(3) . .
N3 N2 Cu1 132.9(3) . .
C6 N2 Cu1 119.1(3) . .
C6 N2 N3 106.7(4) . .
N2 N3 Cu1 133.5(3) . 7_556
N2 N3 C7 106.3(3) . .
C7 N3 Cu1 119.8(3) . 7_556
C7 N4 C6 100.6(3) . .
N6 N5 Cu1 137.6(3) . 7_556
N6 N5 C8 106.3(3) . .
C8 N5 Cu1 115.4(3) . 7_556
N5 N6 N7 107.5(3) . .
N6 N7 Cu1 115.4(3) . 5_646
N6 N7 N8 111.0(3) . .
N8 N7 Cu1 133.6(3) . 5_646
C8 N8 N7 103.6(3) . .
N1 C1 H1 118.7 . .
N1 C1 C2 122.6(4) . .
C2 C1 H1 118.7 . .
C1 C2 H2 120.9 . .
C3 C2 C1 118.3(4) . .
C3 C2 H2 120.9 . .
C2 C3 H3 120.1 . .
C2 C3 C4 119.9(4) . .
C4 C3 H3 120.1 . .
C3 C4 H4 120.8 . .
C5 C4 C3 118.5(4) . .
C5 C4 H4 120.8 . .
N1 C5 C4 121.7(4) . .
N1 C5 C6 112.7(4) . .
C4 C5 C6 125.7(4) . .
N2 C6 N4 113.0(4) . .
N2 C6 C5 114.3(4) . .
N4 C6 C5 132.6(4) . .
N3 C7 N4 113.3(4) . .
N3 C7 C8 111.1(3) . .
N4 C7 C8 135.6(4) . .
N5 C8 C7 114.7(4) . .
N8 C8 N5 111.6(4) . .
N8 C8 C7 133.6(4) . .

loop_
_geom_bond_atom_site_label_1
_geom_bond_atom_site_label_2
_geom_bond_distance
_geom_bond_site_symmetry_2
Cu1 N1 2.060(3) .
Cu1 N2 1.933(4) .
Cu1 N3 1.967(3) 7_556
Cu1 N5 2.009(4) 7_556
Cu1 N7 2.217(4) 5_656
N1 C1 1.326(5) .
N1 C5 1.371(5) .
N2 N3 1.334(5) .
N2 C6 1.333(5) .
N3 Cu1 1.967(3) 7_556
N3 C7 1.335(5) .
N4 C6 1.362(5) .
N4 C7 1.358(5) .
N5 Cu1 2.009(4) 7_556
N5 N6 1.325(5) .
N5 C8 1.354(5) .
N6 N7 1.326(5) .
N7 Cu1 2.217(3) 5_646
N7 N8 1.360(5) .
N8 C8 1.320(5) .
C1 H1 0.9500 .
C1 C2 1.394(6) .
C2 H2 0.9500 .
C2 C3 1.386(7) .
C3 H3 0.9500 .
C3 C4 1.396(6) .
C4 H4 0.9500 .
C4 C5 1.381(5) .
C5 C6 1.459(6) .
C7 C8 1.466(6) .

loop_
_geom_torsion_atom_site_label_1
_geom_torsion_atom_site_label_2
_geom_torsion_atom_site_label_3
_geom_torsion_atom_site_label_4
_geom_torsion
_geom_torsion_site_symmetry_1
_geom_torsion_site_symmetry_4
Cu1 N1 C1 C2 -172.8(4) . .
Cu1 N1 C5 C4 173.9(3) . .
Cu1 N1 C5 C6 -5.1(4) . .
Cu1 N2 N3 Cu1 -6.6(6) . 7_556
Cu1 N2 N3 C7 166.9(3) . .
Cu1 N2 C6 N4 -169.3(3) . .
Cu1 N2 C6 C5 8.7(5) . .
Cu1 N3 C7 N4 174.5(3) 7_556 .
Cu1 N3 C7 C8 -5.0(5) 7_556 .
Cu1 N5 N6 N7 169.9(4) 7_556 .
Cu1 N5 C8 N8 -172.8(3) 7_556 .
Cu1 N5 C8 C7 5.9(5) 7_556 .
Cu1 N7 N8 C8 -176.8(4) 5_646 .
N1 C1 C2 C3 0.5(8) . .
N1 C5 C6 N2 -1.8(5) . .
N1 C5 C6 N4 175.7(4) . .
N2 N3 C7 N4 -0.1(5) . .
N2 N3 C7 C8 -179.6(3) . .
N3 N2 C6 N4 -0.6(5) . .
N3 N2 C6 C5 177.4(3) . .
N3 C7 C8 N5 -0.8(6) . .
N3 C7 C8 N8 177.4(5) . .
N4 C7 C8 N5 179.9(5) . .
N4 C7 C8 N8 -1.9(9) . .
N5 N6 N7 Cu1 177.4(3) . 5_646
N5 N6 N7 N8 0.3(6) . .
N6 N5 C8 N8 -0.2(6) . .
N6 N5 C8 C7 178.4(4) . .
N6 N7 N8 C8 -0.5(5) . .
N7 N8 C8 N5 0.4(5) . .
N7 N8 C8 C7 -177.9(5) . .
C1 N1 C5 C4 1.0(6) . .
C1 N1 C5 C6 -178.1(4) . .
C1 C2 C3 C4 -0.3(8) . .
C2 C3 C4 C5 0.4(7) . .
C3 C4 C5 N1 -0.8(6) . .
C3 C4 C5 C6 178.1(4) . .
C4 C5 C6 N2 179.2(4) . .
C4 C5 C6 N4 -3.3(8) . .
C5 N1 C1 C2 -0.8(7) . .
C6 N2 N3 Cu1 -173.1(3) . 7_556
C6 N2 N3 C7 0.4(4) . .
C6 N4 C7 N3 -0.2(5) . .
C6 N4 C7 C8 179.1(5) . .
C7 N4 C6 N2 0.5(5) . .
C7 N4 C6 C5 -177.1(5) . .
C8 N5 N6 N7 -0.1(5) . .
